data_4023083
loop_
_publ_author_name
'Jamie L. Cohen'
'A. Richard Chamberlin'

_publ_section_title
;
 Diastereoselective Synthesis of Glutamate-Appended Oxolane
 Rings: Synthesis of (S)-(+)-Lycoperdic Acid
;
_journal_name_full 'Journal of Organic Chemistry'
_journal_page_first 9240
_journal_page_last 9247
_journal_paper_doi 10.1021/jo7017137
_journal_volume 72
_journal_year 2007
_chemical_formula_sum 'C8 H11 N O6'
_chemical_formula_weight 217.18
_chemical_name_systematic
;
?
;
_space_group_IT_number 19
_symmetry_cell_setting orthorhombic
_symmetry_space_group_name_Hall 'P 2ac 2ab'
_symmetry_space_group_name_H-M 'P 21 21 21'
_atom_sites_solution_hydrogens difmap
_atom_sites_solution_primary direct
_atom_sites_solution_secondary difmap
_audit_creation_method SHELXTL
_cell_angle_alpha 90.00
_cell_angle_beta 90.00
_cell_angle_gamma 90.00
_cell_formula_units_Z 4
_cell_length_a 6.2699(14)
_cell_length_b 6.4057(14)
_cell_length_c 22.715(5)
_cell_measurement_temperature 163(2)
_cell_volume 912.3(4)
_computing_cell_refinement 'Bruker SMART/SAINT'
_computing_data_collection 'Bruker SMART'
_computing_data_reduction 'Bruker SAINT'
_computing_molecular_graphics 'Bruker SHELXTL'
_computing_publication_material 'Bruker SHELXTL'
_computing_structure_refinement 'Bruker SHELXTL'
_computing_structure_solution 'Bruker SHELXTL'
_diffrn_ambient_temperature 163(2)
_diffrn_measured_fraction_theta_full 1.000
_diffrn_measured_fraction_theta_max 1.000
_diffrn_measurement_device_type 'CCD area detector'
_diffrn_measurement_method 'omega scans'
_diffrn_radiation_monochromator graphite
_diffrn_radiation_source 'normal-focus sealed tube'
_diffrn_radiation_type MoK\a
_diffrn_radiation_wavelength 0.71073
_diffrn_reflns_av_R_equivalents 0.0432
_diffrn_reflns_av_sigmaI/netI 0.0486
_diffrn_reflns_limit_h_max 7
_diffrn_reflns_limit_h_min -7
_diffrn_reflns_limit_k_max 6
_diffrn_reflns_limit_k_min -8
_diffrn_reflns_limit_l_max 20
_diffrn_reflns_limit_l_min -28
_diffrn_reflns_number 5349
_diffrn_reflns_theta_full 26.37
_diffrn_reflns_theta_max 26.37
_diffrn_reflns_theta_min 1.79
_diffrn_standards_decay_% '< 1.0'
_diffrn_standards_interval_count 'initial 50 frames recollected'
_diffrn_standards_number '50 frames'
_exptl_absorpt_coefficient_mu 0.137
_exptl_absorpt_correction_T_max 0.9877
_exptl_absorpt_correction_T_min 0.9651
_exptl_absorpt_correction_type multi-scan
_exptl_absorpt_process_details 'Bruker SADABS'
_exptl_crystal_colour colorless
_exptl_crystal_density_diffrn 1.581
_exptl_crystal_density_meas ?
_exptl_crystal_density_method 'not measured'
_exptl_crystal_description irregular?
_exptl_crystal_F_000 456
_exptl_crystal_size_max 0.26
_exptl_crystal_size_mid 0.15
_exptl_crystal_size_min 0.09
_refine_diff_density_max 0.272
_refine_diff_density_min -0.333
_refine_diff_density_rms 0.067
_refine_ls_abs_structure_details 'Flack H D (1983), Acta Cryst. A39, 876-881'
_refine_ls_abs_structure_Flack 2.0(14)
_refine_ls_extinction_method none
_refine_ls_goodness_of_fit_ref 1.048
_refine_ls_hydrogen_treatment refall
_refine_ls_matrix_type full
_refine_ls_number_parameters 170
_refine_ls_number_reflns 1856
_refine_ls_number_restraints 0
_refine_ls_restrained_S_all 1.048
_refine_ls_R_factor_all 0.0500
_refine_ls_R_factor_gt 0.0421
_refine_ls_shift/su_max 0.000
_refine_ls_shift/su_mean 0.000
_refine_ls_structure_factor_coef Fsqd
_refine_ls_weighting_details 'calc w=1/[\s^2^(Fo^2^)+(0.0686P)^2^+0.1089P] where P=(Fo^2^+2Fc^2^)/3'
_refine_ls_weighting_scheme calc
_refine_ls_wR_factor_gt 0.1022
_refine_ls_wR_factor_ref 0.1104
_reflns_number_gt 1637
_reflns_number_total 1856
_reflns_threshold_expression >2sigma(I)
_cod_data_source_file jo7017137-File002.cif
_cod_data_source_block arc3
_cod_depositor_comments
;
The following automatic conversions were performed:
'_symmetry_cell_setting' value 'Orthorhombic' changed to 'orthorhombic'
according to '/home/saulius/struct/CIF-dictionaries/cif_core.dic'
dictionary named 'cif_core.dic' version 2.4.1 from 2010-06-29.

Automatic conversion script
Id: cif_fix_enum 1527 2010-12-29 10:47:43Z saulius 

The following automatic conversions were performed:

'_exptl_crystal_density_meas' value 'n/a' was changed to '?' - the
value is perceived as not measured.

Automatic conversion script
Id: cif_fix_values 3008 2015-01-20 13:52:24Z robertas 
;
_cod_database_code 4023083

loop_
_symmetry_equiv_pos_as_xyz
'x, y, z'
'-x+1/2, -y, z+1/2'
'-x, y+1/2, -z+1/2'
'x+1/2, -y+1/2, -z'

loop_
_atom_site_label
_atom_site_type_symbol
_atom_site_fract_x
_atom_site_fract_y
_atom_site_fract_z
_atom_site_U_iso_or_equiv
_atom_site_adp_type
_atom_site_occupancy
_atom_site_symmetry_multiplicity
_atom_site_calc_flag
N1 N 0.7900(3) 0.9840(3) 0.03876(9) 0.0161(4) Uani 1 1 d
O1 O 0.9250(2) 0.4422(2) 0.16368(7) 0.0165(4) Uani 1 1 d
O2 O 0.8649(3) 0.2304(3) 0.23985(8) 0.0282(4) Uani 1 1 d
O3 O 0.5713(3) 0.6308(2) 0.05288(7) 0.0208(4) Uani 1 1 d
O4 O 0.5986(3) 0.3304(2) 0.10202(7) 0.0187(4) Uani 1 1 d
O5 O 1.2788(3) 1.0887(3) 0.11478(8) 0.0240(4) Uani 1 1 d
O6 O 1.0999(3) 1.2577(3) 0.04412(7) 0.0222(4) Uani 1 1 d
C1 C 0.8155(4) 0.6140(3) 0.13445(9) 0.0145(5) Uani 1 1 d
C2 C 0.6920(4) 0.7241(4) 0.18471(10) 0.0167(5) Uani 1 1 d
C3 C 0.6491(4) 0.5455(4) 0.22766(11) 0.0228(5) Uani 1 1 d
C4 C 0.8192(4) 0.3872(4) 0.21320(10) 0.0204(5) Uani 1 1 d
C5 C 0.6496(3) 0.5165(4) 0.09180(9) 0.0156(5) Uani 1 1 d
C6 C 0.9924(4) 0.7470(4) 0.10631(10) 0.0147(4) Uani 1 1 d
C7 C 0.9288(4) 0.9716(3) 0.09167(10) 0.0152(5) Uani 1 1 d
C8 C 1.1147(4) 1.1210(3) 0.08016(9) 0.0159(5) Uani 1 1 d
H1A H 0.869(5) 0.963(4) 0.0052(13) 0.029(2) Uiso 1 1 d
H1B H 0.687(5) 0.872(4) 0.0414(13) 0.029(2) Uiso 1 1 d
H1C H 0.720(5) 1.122(4) 0.0366(12) 0.029(2) Uiso 1 1 d
H2A H 0.553(5) 0.783(5) 0.1697(13) 0.029(2) Uiso 1 1 d
H2B H 0.795(5) 0.828(4) 0.2030(13) 0.029(2) Uiso 1 1 d
H3A H 0.509(5) 0.484(5) 0.2205(12) 0.029(2) Uiso 1 1 d
H3B H 0.655(5) 0.586(4) 0.2678(13) 0.029(2) Uiso 1 1 d
H5 H 1.374(5) 1.181(5) 0.1074(13) 0.029(2) Uiso 1 1 d
H6A H 1.095(5) 0.747(5) 0.1352(12) 0.029(2) Uiso 1 1 d
H6B H 1.045(5) 0.677(4) 0.0713(12) 0.029(2) Uiso 1 1 d
H7 H 0.857(4) 1.040(5) 0.1240(13) 0.029(2) Uiso 1 1 d

loop_
_atom_site_aniso_label
_atom_site_aniso_U_11
_atom_site_aniso_U_22
_atom_site_aniso_U_33
_atom_site_aniso_U_23
_atom_site_aniso_U_13
_atom_site_aniso_U_12
N1 0.0161(9) 0.0148(9) 0.0173(9) 0.0037(8) 0.0006(8) 0.0003(8)
O1 0.0179(8) 0.0117(7) 0.0198(8) 0.0033(6) -0.0030(7) 0.0000(6)
O2 0.0331(10) 0.0226(9) 0.0288(9) 0.0119(8) -0.0042(8) -0.0019(8)
O3 0.0234(9) 0.0184(7) 0.0207(8) 0.0029(7) -0.0071(7) -0.0050(7)
O4 0.0167(7) 0.0140(7) 0.0254(8) 0.0005(7) -0.0012(7) -0.0032(6)
O5 0.0190(9) 0.0197(9) 0.0333(10) 0.0072(8) -0.0048(7) -0.0071(7)
O6 0.0274(8) 0.0187(7) 0.0207(8) 0.0064(8) 0.0012(7) -0.0062(7)
C1 0.0156(10) 0.0129(10) 0.0150(10) 0.0012(9) -0.0018(8) 0.0016(9)
C2 0.0180(11) 0.0172(11) 0.0150(11) -0.0012(9) 0.0019(9) -0.0001(9)
C3 0.0274(14) 0.0207(12) 0.0202(12) 0.0004(10) 0.0045(10) -0.0032(10)
C4 0.0242(12) 0.0189(11) 0.0181(11) 0.0024(10) -0.0053(10) -0.0054(10)
C5 0.0150(11) 0.0154(10) 0.0164(10) -0.0024(9) 0.0030(8) -0.0005(9)
C6 0.0144(9) 0.0127(10) 0.0171(11) 0.0012(10) -0.0020(10) 0.0007(8)
C7 0.0176(11) 0.0135(10) 0.0147(10) 0.0019(9) -0.0004(9) -0.0005(9)
C8 0.0176(11) 0.0150(10) 0.0150(10) -0.0016(9) 0.0024(9) -0.0021(9)

loop_
_atom_type_symbol
_atom_type_description
_atom_type_scat_dispersion_real
_atom_type_scat_dispersion_imag
_atom_type_scat_source
C C 0.0033 0.0016 'International Tables Vol C Tables 4.2.6.8 and 6.1.1.4'
H H 0.0000 0.0000 'International Tables Vol C Tables 4.2.6.8 and 6.1.1.4'
N N 0.0061 0.0033 'International Tables Vol C Tables 4.2.6.8 and 6.1.1.4'
O O 0.0106 0.0060 'International Tables Vol C Tables 4.2.6.8 and 6.1.1.4'

loop_
_geom_angle_atom_site_label_1
_geom_angle_atom_site_label_2
_geom_angle_atom_site_label_3
_geom_angle
C4 O1 C1 110.17(17)
O1 C1 C6 105.55(17)
O1 C1 C2 104.10(17)
C6 C1 C2 114.51(18)
O1 C1 C5 107.21(17)
C6 C1 C5 116.54(18)
C2 C1 C5 107.92(18)
C3 C2 C1 102.56(19)
C4 C3 C2 103.89(19)
O2 C4 O1 121.2(2)
O2 C4 C3 128.2(2)
O1 C4 C3 110.67(19)
O3 C5 O4 126.0(2)
O3 C5 C1 117.97(19)
O4 C5 C1 115.9(2)
C7 C6 C1 115.04(18)
N1 C7 C6 112.25(18)
N1 C7 C8 105.94(17)
C6 C7 C8 115.24(19)
O6 C8 O5 125.7(2)
O6 C8 C7 120.8(2)
O5 C8 C7 113.36(18)

loop_
_geom_bond_atom_site_label_1
_geom_bond_atom_site_label_2
_geom_bond_distance
N1 C7 1.486(3)
O1 C4 1.352(3)
O1 C1 1.457(2)
O2 C4 1.207(3)
O3 C5 1.249(3)
O4 C5 1.256(3)
O5 C8 1.312(3)
O6 C8 1.202(3)
C1 C6 1.537(3)
C1 C2 1.550(3)
C1 C5 1.553(3)
C2 C3 1.528(3)
C3 C4 1.508(3)
C6 C7 1.530(3)
C7 C8 1.531(3)

loop_
_geom_torsion_atom_site_label_1
_geom_torsion_atom_site_label_2
_geom_torsion_atom_site_label_3
_geom_torsion_atom_site_label_4
_geom_torsion
C4 O1 C1 C6 146.19(18)
C4 O1 C1 C2 25.3(2)
C4 O1 C1 C5 -88.9(2)
O1 C1 C2 C3 -29.1(2)
C6 C1 C2 C3 -143.9(2)
C5 C1 C2 C3 84.6(2)
C1 C2 C3 C4 23.0(2)
C1 O1 C4 O2 169.7(2)
C1 O1 C4 C3 -10.5(2)
C2 C3 C4 O2 170.8(2)
C2 C3 C4 O1 -8.9(3)
O1 C1 C5 O3 -164.28(18)
C6 C1 C5 O3 -46.3(3)
C2 C1 C5 O3 84.1(2)
O1 C1 C5 O4 19.3(2)
C6 C1 C5 O4 137.27(19)
C2 C1 C5 O4 -92.3(2)
O1 C1 C6 C7 -159.75(17)
C2 C1 C6 C7 -45.9(3)
C5 C1 C6 C7 81.4(2)
C1 C6 C7 N1 -75.0(2)
C1 C6 C7 C8 163.61(19)
N1 C7 C8 O6 20.0(3)
C6 C7 C8 O6 144.8(2)
N1 C7 C8 O5 -162.96(18)
C6 C7 C8 O5 -38.2(3)

loop_
_cod_related_entry_id
_cod_related_entry_database
_cod_related_entry_code
1 ChemSpider 9130202
